data_7220566
loop_
_publ_author_name
'D\'iaz-Gallifa, P.'
'Fabelo, O.'
'Pas\'an, J.'
'Ca\~nadillas-Delgado, L.'
'Ram\'irez, M. A.'
'Gallardo, A. G.'
'Ruiz-P\'erez, C.'

_publ_section_title
;
 Synthesis and structural characterization of six Cu(ii)-based
 coordination polymers using the thermally tunable
 1,2,3,4-cyclobutanetetracarboxylic acid
;
_journal_issue 27
_journal_name_full CrystEngComm
_journal_page_first 5081
_journal_paper_doi 10.1039/C5CE00326A
_journal_volume 17
_journal_year 2015
_chemical_formula_sum 'C8 H20 Cu2 O16'
_chemical_formula_weight 499.32
_chemical_name_systematic
;
 ?
;
_space_group_IT_number 88
_symmetry_cell_setting tetragonal
_symmetry_space_group_name_Hall '-I 4ad'
_symmetry_space_group_name_H-M 'I 41/a :2'
_atom_sites_solution_hydrogens geom
_atom_sites_solution_primary direct
_atom_sites_solution_secondary difmap
_audit_creation_method SHELXL-97
_audit_update_record
;
2014-11-06 deposited with the CCDC.
2015-05-26 downloaded from the CCDC.
;
_cell_angle_alpha 90.00
_cell_angle_beta 90.00
_cell_angle_gamma 90.00
_cell_formula_units_Z 4
_cell_length_a 18.6107(5)
_cell_length_b 18.6107(5)
_cell_length_c 4.8022(3)
_cell_measurement_temperature 150(2)
_cell_volume 1663.28(12)
_computing_cell_refinement
;
CrysAlisPro, Agilent Technologies,
Version 1.171.36.24 (release 03-12-2012 CrysAlis171 .NET)
(compiled Dec  3 2012,18:21:49)
;
_computing_data_collection
;
CrysAlisPro, Agilent Technologies,
Version 1.171.36.24 (release 03-12-2012 CrysAlis171 .NET)
(compiled Dec  3 2012,18:21:49)
;
_computing_data_reduction
;
CrysAlisPro, Agilent Technologies,
Version 1.171.36.24 (release 03-12-2012 CrysAlis171 .NET)
(compiled Dec  3 2012,18:21:49)
;
_computing_molecular_graphics 'Ortep-3 for Windows (Farrugia, 1997)'
_computing_publication_material 'WinGX publication routines (Farrugia, 1999)'
_computing_structure_refinement 'SHELXL-97 (Sheldrick, 1997)'
_computing_structure_solution 'SHELXL-97 (Sheldrick, 1997)'
_diffrn_ambient_temperature 150(2)
_diffrn_measured_fraction_theta_full 0.987
_diffrn_measured_fraction_theta_max 0.987
_diffrn_measurement_device_type 'SuperNova, Dual, Cu at zero, Atlas'
_diffrn_radiation_monochromator mirror
_diffrn_radiation_source 'SuperNova (Cu) X-ray Source'
_diffrn_radiation_type 'Cu K\a'
_diffrn_radiation_wavelength 1.5418
_diffrn_reflns_av_R_equivalents 0.0300
_diffrn_reflns_av_sigmaI/netI 0.0271
_diffrn_reflns_limit_h_max 23
_diffrn_reflns_limit_h_min -21
_diffrn_reflns_limit_k_max 14
_diffrn_reflns_limit_k_min -22
_diffrn_reflns_limit_l_max 5
_diffrn_reflns_limit_l_min -5
_diffrn_reflns_number 2644
_diffrn_reflns_theta_full 72.57
_diffrn_reflns_theta_max 72.57
_diffrn_reflns_theta_min 4.75
_exptl_absorpt_coefficient_mu 3.977
_exptl_absorpt_correction_T_max 0.5863
_exptl_absorpt_correction_T_min 0.5559
_exptl_absorpt_correction_type sphere
_exptl_absorpt_process_details
;
Interpolation using  Int.Tab. Vol. C (1992) p. 523,Tab. 6.3.3.3
for values of muR in the range 0-2.5, and Int.Tab. Vol.II (1959)
p.302; Table 5.3.6 B for muR in the range 2.6-10.0.
The interpolation procedure of C.W.Dwiggins Jr (Acta Cryst.(1975)
A31,146-148) is used with some modification.
;
_exptl_crystal_colour blue
_exptl_crystal_density_diffrn 1.994
_exptl_crystal_density_method 'not measured'
_exptl_crystal_description NEEDLE
_exptl_crystal_F_000 1016
_exptl_crystal_size_max 0.02
_exptl_crystal_size_mid 0.02
_exptl_crystal_size_min 0.01
_exptl_crystal_size_rad 0.1000
_refine_diff_density_max 0.428
_refine_diff_density_min -0.320
_refine_diff_density_rms 0.087
_refine_ls_extinction_method none
_refine_ls_goodness_of_fit_ref 1.083
_refine_ls_hydrogen_treatment mixed
_refine_ls_matrix_type full
_refine_ls_number_parameters 77
_refine_ls_number_reflns 815
_refine_ls_number_restraints 0
_refine_ls_restrained_S_all 1.083
_refine_ls_R_factor_all 0.0314
_refine_ls_R_factor_gt 0.0299
_refine_ls_shift/su_max 0.000
_refine_ls_shift/su_mean 0.000
_refine_ls_structure_factor_coef Fsqd
_refine_ls_weighting_details 'calc w=1/[\s^2^(Fo^2^)+(0.0513P)^2^+1.4454P] where P=(Fo^2^+2Fc^2^)/3'
_refine_ls_weighting_scheme calc
_refine_ls_wR_factor_gt 0.0788
_refine_ls_wR_factor_ref 0.0805
_reflns_number_gt 779
_reflns_number_total 815
_reflns_threshold_expression >2sigma(I)
_cod_data_source_file c5ce00326a2.cif
_cod_data_source_block shelx
_cod_depositor_comments
;
The following automatic conversions were performed:

'_symmetry_cell_setting' value 'Tetragonal' changed to 'tetragonal'
according to
/usr/data/users/saulius/crontab/automatic-downloads/rss-feeds/RSC/lib/dictionaries/cif_core.dic
dictionary named 'cif_core.dic' version 2.4.2 from 2011-04-26.

Automatic conversion script
Id: cif_fix_values 3271 2015-04-21 07:52:19Z andrius 

 Adding full bibliography for 7220563--7220567.cif.
;
_cod_original_sg_symbol_H-M I41/a
_cod_database_code 7220566
_exptl_absorpt_correction_t_ave 0.5711

loop_
_symmetry_equiv_pos_as_xyz
'x, y, z'
'-y+3/4, x+1/4, z+1/4'
'-x+1/2, -y, z+1/2'
'y+3/4, -x+3/4, z+3/4'
'x+1/2, y+1/2, z+1/2'
'-y+5/4, x+3/4, z+3/4'
'-x+1, -y+1/2, z+1'
'y+5/4, -x+5/4, z+5/4'
'-x, -y, -z'
'y-3/4, -x-1/4, -z-1/4'
'x-1/2, y, -z-1/2'
'-y-3/4, x-3/4, -z-3/4'
'-x+1/2, -y+1/2, -z+1/2'
'y-1/4, -x+1/4, -z+1/4'
'x, y+1/2, -z'
'-y-1/4, x-1/4, -z-1/4'

loop_
_atom_site_label
_atom_site_type_symbol
_atom_site_fract_x
_atom_site_fract_y
_atom_site_fract_z
_atom_site_U_iso_or_equiv
_atom_site_adp_type
_atom_site_occupancy
_atom_site_symmetry_multiplicity
_atom_site_calc_flag
_atom_site_refinement_flags
Cu1 Cu 0.0000 0.5000 0.0000 0.0146(2) Uani 1 2 d S
C1 C -0.01651(9) 0.69415(9) 0.3990(4) 0.0115(4) Uani 1 1 d .
H1 H -0.0209 0.6792 0.5940 0.014 Uiso 1 1 calc R
C2 C -0.03027(10) 0.63145(10) 0.2074(4) 0.0135(4) Uani 1 1 d .
O1 O -0.07838(7) 0.63191(7) 0.0267(3) 0.0171(3) Uani 1 1 d .
O2 O 0.01337(8) 0.57973(7) 0.2436(3) 0.0194(3) Uani 1 1 d .
O1W O 0.08304(9) 0.53294(8) -0.2124(3) 0.0207(3) Uani 1 1 d .
O1X O 0.21642(8) 0.59589(10) 0.1119(4) 0.0259(4) Uani 1 1 d .
H2 H 0.084(2) 0.577(2) -0.249(7) 0.035(9) Uiso 1 1 d .
H3 H 0.0963(17) 0.5114(19) -0.333(8) 0.030(8) Uiso 1 1 d .
H4 H 0.197(2) 0.562(2) 0.165(8) 0.041(9) Uiso 1 1 d .
H5 H 0.191(2) 0.617(2) -0.013(8) 0.039(9) Uiso 1 1 d .

loop_
_atom_site_aniso_label
_atom_site_aniso_U_11
_atom_site_aniso_U_22
_atom_site_aniso_U_33
_atom_site_aniso_U_23
_atom_site_aniso_U_13
_atom_site_aniso_U_12
Cu1 0.0149(3) 0.0082(2) 0.0208(3) -0.00194(13) -0.00308(14) 0.00082(13)
C1 0.0090(8) 0.0085(8) 0.0170(9) -0.0003(7) -0.0002(6) -0.0007(5)
C2 0.0115(8) 0.0109(8) 0.0182(9) 0.0006(6) 0.0019(7) -0.0030(6)
O1 0.0140(7) 0.0151(7) 0.0221(7) -0.0026(5) -0.0041(5) 0.0004(5)
O2 0.0187(7) 0.0112(7) 0.0283(8) -0.0059(5) -0.0068(5) 0.0038(5)
O1W 0.0264(8) 0.0125(7) 0.0231(8) -0.0002(6) 0.0021(6) -0.0016(6)
O1X 0.0224(7) 0.0267(8) 0.0287(9) 0.0022(7) -0.0043(6) -0.0056(7)

loop_
_atom_type_symbol
_atom_type_description
_atom_type_scat_dispersion_real
_atom_type_scat_dispersion_imag
_atom_type_scat_source
C C 0.0180 0.0090 'International Tables Vol C Tables 4.2.6.8 and 6.1.1.4'
H H 0.0000 0.0000 'International Tables Vol C Tables 4.2.6.8 and 6.1.1.4'
O O 0.0490 0.0320 'International Tables Vol C Tables 4.2.6.8 and 6.1.1.4'
Cu Cu -1.9650 0.5890 'International Tables Vol C Tables 4.2.6.8 and 6.1.1.4'

loop_
_geom_angle_atom_site_label_1
_geom_angle_atom_site_label_2
_geom_angle_atom_site_label_3
_geom_angle
_geom_angle_site_symmetry_1
_geom_angle_site_symmetry_3
O2 Cu1 O2 180.00(5) . 9_565
O2 Cu1 O1W 88.44(7) . .
O2 Cu1 O1W 91.56(7) 9_565 .
O2 Cu1 O1W 91.56(7) . 9_565
O2 Cu1 O1W 88.44(7) 9_565 9_565
O1W Cu1 O1W 180.00(6) . 9_565
C2 C1 C1 114.97(19) . 16_666
C2 C1 C1 120.1(2) . 10_566
C1 C1 C1 88.73(4) 16_666 10_566
O1 C2 O2 123.97(18) . .
O1 C2 C1 122.78(17) . .
O2 C2 C1 113.22(16) . .
C2 O2 Cu1 114.99(13) . .

loop_
_geom_bond_atom_site_label_1
_geom_bond_atom_site_label_2
_geom_bond_distance
_geom_bond_site_symmetry_2
Cu1 O2 1.9058(13) .
Cu1 O2 1.9058(13) 9_565
Cu1 O1W 1.9504(16) .
Cu1 O1W 1.9504(16) 9_565
C1 C2 1.508(2) .
C1 C1 1.550(2) 16_666
C1 C1 1.550(2) 10_566
C2 O1 1.247(2) .
C2 O2 1.271(2) .
